data_7223854
loop_
_publ_author_name
'Bao, Ming'
'Jiang, Bo'
'Wang, Haiying'
'Li, liang'

_publ_section_title
;
 Base-mediated isocyanide-based three-component reactions: divergent
 synthesis of spiro-substituted furans and pyrroles
;
_journal_name_full 'RSC Adv.'
_journal_paper_doi 10.1039/C5RA25408F
_journal_year 2016
_chemical_formula_sum 'C26 H21 N3 O5'
_chemical_formula_weight 455.46
_chemical_name_systematic
; 
 ? 
;
_space_group_IT_number 14
_symmetry_cell_setting monoclinic
_symmetry_space_group_name_Hall '-P 2ybc'
_symmetry_space_group_name_H-M 'P 1 21/c 1'
_atom_sites_solution_hydrogens geom
_atom_sites_solution_primary direct
_atom_sites_solution_secondary difmap
_audit_creation_method SHELXL-97
_audit_update_record
;
2015-11-29 deposited with the CCDC.
2016-01-07 downloaded from the CCDC.
;
_cell_angle_alpha 90.00
_cell_angle_beta 125.932(6)
_cell_angle_gamma 90.00
_cell_formula_units_Z 4
_cell_length_a 14.7374(15)
_cell_length_b 10.6246(9)
_cell_length_c 19.2318(18)
_cell_measurement_reflns_used 3371
_cell_measurement_temperature 296(2)
_cell_measurement_theta_max 22.87
_cell_measurement_theta_min 2.32
_cell_volume 2438.3(4)
_computing_cell_refinement 'Bruker SMART'
_computing_data_collection 'Bruker SMART'
_computing_data_reduction 'Bruker SAINT'
_computing_molecular_graphics 'Bruker SHELXTL'
_computing_publication_material 'Bruker SHELXTL'
_computing_structure_refinement 'Bruker SHELXTL'
_computing_structure_solution 'Bruker SHELXTL'
_diffrn_ambient_temperature 296(2)
_diffrn_measured_fraction_theta_full 0.987
_diffrn_measured_fraction_theta_max 0.987
_diffrn_measurement_device_type 'CCD area detector'
_diffrn_measurement_method 'phi and omega scans'
_diffrn_radiation_monochromator graphite
_diffrn_radiation_source 'fine-focus sealed tube'
_diffrn_radiation_type MoK\a
_diffrn_radiation_wavelength 0.71073
_diffrn_reflns_av_R_equivalents 0.0562
_diffrn_reflns_av_sigmaI/netI 0.0721
_diffrn_reflns_limit_h_max 16
_diffrn_reflns_limit_h_min -19
_diffrn_reflns_limit_k_max 13
_diffrn_reflns_limit_k_min -13
_diffrn_reflns_limit_l_max 25
_diffrn_reflns_limit_l_min -24
_diffrn_reflns_number 20766
_diffrn_reflns_theta_full 27.62
_diffrn_reflns_theta_max 27.62
_diffrn_reflns_theta_min 1.71
_exptl_absorpt_coefficient_mu 0.088
_exptl_crystal_colour yellow
_exptl_crystal_density_diffrn 1.241
_exptl_crystal_density_method 'not measured'
_exptl_crystal_description block
_exptl_crystal_F_000 952
_exptl_crystal_recrystallization_method 'Re-crystallisation from solvent: '
_exptl_crystal_size_max 0.20
_exptl_crystal_size_mid 0.18
_exptl_crystal_size_min 0.16
_refine_diff_density_max 0.618
_refine_diff_density_min -0.628
_refine_diff_density_rms 0.189
_refine_ls_extinction_coef 0.049(4)
_refine_ls_extinction_expression Fc^*^=kFc[1+0.001xFc^2^\l^3^/sin(2\q)]^-1/4^
_refine_ls_extinction_method SHELXL
_refine_ls_goodness_of_fit_ref 0.998
_refine_ls_hydrogen_treatment mixed
_refine_ls_matrix_type full
_refine_ls_number_parameters 313
_refine_ls_number_reflns 5590
_refine_ls_number_restraints 0
_refine_ls_restrained_S_all 0.998
_refine_ls_R_factor_all 0.1571
_refine_ls_R_factor_gt 0.0682
_refine_ls_shift/su_max 0.000
_refine_ls_shift/su_mean 0.000
_refine_ls_structure_factor_coef Fsqd
_refine_ls_weighting_details 'calc w=1/[\s^2^(Fo^2^)+(0.1110P)^2^+0.0000P] where P=(Fo^2^+2Fc^2^)/3'
_refine_ls_weighting_scheme calc
_refine_ls_wR_factor_gt 0.1509
_refine_ls_wR_factor_ref 0.2111
_reflns_number_gt 2672
_reflns_number_total 5590
_reflns_threshold_expression >2sigma(I)
_cod_data_source_file c5ra25408f2.cif
_cod_data_source_block why
_cod_depositor_comments
;
The following automatic conversions were performed:

'_symmetry_cell_setting' value 'Monoclinic' changed to 'monoclinic'
according to
/usr/data/users/saulius/crontab/automatic-downloads/rss-feeds/RSC/lib/dictionaries/cif_core.dic
dictionary named 'cif_core.dic' version 2.4.2 from 2011-04-26.

Automatic conversion script
Id: cif_fix_values 4268 2015-11-12 08:31:59Z antanas 

2018-03-13
Z value and formula fixed to values more according to usual
chemical conventions.                 miguel
;
_cod_original_formula_sum 'C104 H84 N12 O20'
_cod_original_formula_weight 1821.83
_cod_original_formula_units_Z 1
_cod_original_sg_symbol_H-M P21/c
_cod_database_code 7223854

loop_
_symmetry_equiv_pos_as_xyz
'x, y, z'
'-x, y+1/2, -z+1/2'
'-x, -y, -z'
'x, -y-1/2, z-1/2'

loop_
_atom_site_label
_atom_site_type_symbol
_atom_site_fract_x
_atom_site_fract_y
_atom_site_fract_z
_atom_site_U_iso_or_equiv
_atom_site_adp_type
_atom_site_occupancy
_atom_site_symmetry_multiplicity
_atom_site_calc_flag
_atom_site_refinement_flags
O1 O 0.14295(14) 0.50258(15) 0.41076(10) 0.0465(5) Uani 1 1 d .
O2 O 0.43398(18) 0.3585(2) 0.64511(13) 0.0776(7) Uani 1 1 d .
O5 O 0.2008(2) 0.6791(2) 0.64072(15) 0.0893(8) Uani 1 1 d .
O4 O 0.40301(17) 0.5175(2) 0.70514(12) 0.0718(7) Uani 1 1 d .
O3 O 0.2924(2) 0.7992(2) 0.60691(15) 0.0903(8) Uani 1 1 d .
N1 N 0.3336(3) 0.7001(2) 0.42040(19) 0.0797(9) Uani 1 1 d .
N2 N 0.4500(3) 0.3783(3) 0.3571(2) 0.0947(10) Uani 1 1 d .
N3 N 0.06342(19) 0.6951(2) 0.41222(13) 0.0511(6) Uani 1 1 d .
C11 C 0.2354(2) 0.1990(2) 0.46866(16) 0.0441(6) Uani 1 1 d .
C10 C 0.3073(2) 0.3788(2) 0.45023(15) 0.0414(6) Uani 1 1 d .
C9 C 0.3122(2) 0.2411(2) 0.45245(16) 0.0437(6) Uani 1 1 d .
C23 C 0.2253(2) 0.6021(2) 0.54088(16) 0.0418(6) Uani 1 1 d .
C13 C 0.3499(2) 0.4585(2) 0.42218(16) 0.0471(7) Uani 1 1 d .
C1 C 0.2297(2) 0.4208(2) 0.47588(15) 0.0416(6) Uani 1 1 d .
C17 C -0.0271(2) 0.6948(3) 0.31866(17) 0.0634(8) Uani 1 1 d .
C22 C 0.2832(2) 0.4970(2) 0.55775(15) 0.0410(6) Uani 1 1 d .
C2 C 0.1827(2) 0.2973(2) 0.48031(16) 0.0458(7) Uani 1 1 d .
C16 C 0.1349(2) 0.6087(2) 0.44898(16) 0.0419(6) Uani 1 1 d .
C24 C 0.2448(3) 0.7053(3) 0.60014(18) 0.0548(7) Uani 1 1 d .
C21 C 0.3817(2) 0.4488(3) 0.64042(17) 0.0514(7) Uani 1 1 d .
C8 C 0.3703(2) 0.1529(2) 0.44062(18) 0.0533(7) Uani 1 1 d .
H8A H 0.4221 0.1777 0.4305 0.064 Uiso 1 1 calc R
C15 C 0.3393(2) 0.5929(3) 0.42152(18) 0.0552(8) Uani 1 1 d .
C14 C 0.4071(3) 0.4137(3) 0.38644(19) 0.0582(8) Uani 1 1 d .
C6 C 0.2746(3) -0.0149(3) 0.45851(18) 0.0599(8) Uani 1 1 d .
H6A H 0.2633 -0.1007 0.4600 0.072 Uiso 1 1 calc R
C12 C 0.2135(2) 0.0722(2) 0.47130(18) 0.0529(7) Uani 1 1 d .
C7 C 0.3500(2) 0.0252(3) 0.44401(19) 0.0586(8) Uani 1 1 d .
H7A H 0.3893 -0.0344 0.4361 0.070 Uiso 1 1 calc R
C3 C 0.1036(3) 0.2712(3) 0.4934(2) 0.0642(8) Uani 1 1 d .
H3A H 0.0672 0.3353 0.5011 0.077 Uiso 1 1 calc R
C5 C 0.1305(3) 0.0474(3) 0.4847(2) 0.0706(9) Uani 1 1 d .
H5A H 0.1114 -0.0354 0.4865 0.085 Uiso 1 1 calc R
C4 C 0.0785(3) 0.1437(3) 0.4950(2) 0.0774(10) Uani 1 1 d .
H4A H 0.0240 0.1245 0.5035 0.093 Uiso 1 1 calc R
C19 C -0.0933(4) 0.8139(4) 0.3007(2) 0.1186(16) Uani 1 1 d .
H19A H -0.1245 0.8130 0.3327 0.178 Uiso 1 1 calc R
H19B H -0.1527 0.8191 0.2405 0.178 Uiso 1 1 calc R
H19C H -0.0448 0.8854 0.3176 0.178 Uiso 1 1 calc R
C18 C -0.1028(3) 0.5829(4) 0.2951(2) 0.1070(14) Uani 1 1 d .
H18A H -0.0613 0.5068 0.3060 0.161 Uiso 1 1 calc R
H18B H -0.1642 0.5872 0.2353 0.161 Uiso 1 1 calc R
H18C H -0.1312 0.5833 0.3290 0.161 Uiso 1 1 calc R
C20 C 0.0230(3) 0.6963(4) 0.2686(2) 0.1019(13) Uani 1 1 d .
H20A H 0.0751 0.7648 0.2881 0.153 Uiso 1 1 calc R
H20B H -0.0357 0.7067 0.2085 0.153 Uiso 1 1 calc R
H20C H 0.0613 0.6183 0.2774 0.153 Uiso 1 1 calc R
C25 C 0.5018(3) 0.4849(5) 0.7894(2) 0.1154(15) Uani 1 1 d .
H25A H 0.4971 0.3985 0.8016 0.173 Uiso 1 1 calc R
H25B H 0.5065 0.5380 0.8318 0.173 Uiso 1 1 calc R
H25C H 0.5673 0.4965 0.7906 0.173 Uiso 1 1 calc R
C26 C 0.2275(5) 0.7698(5) 0.7076(3) 0.154(2) Uani 1 1 d .
H26A H 0.3074 0.7769 0.7481 0.231 Uiso 1 1 calc R
H26B H 0.1962 0.7415 0.7367 0.231 Uiso 1 1 calc R
H26C H 0.1965 0.8504 0.6819 0.231 Uiso 1 1 calc R

loop_
_atom_site_aniso_label
_atom_site_aniso_U_11
_atom_site_aniso_U_22
_atom_site_aniso_U_33
_atom_site_aniso_U_23
_atom_site_aniso_U_13
_atom_site_aniso_U_12
O1 0.0492(11) 0.0408(10) 0.0389(10) -0.0004(8) 0.0199(9) 0.0055(8)
O2 0.0765(15) 0.0620(14) 0.0650(14) 0.0087(11) 0.0251(12) 0.0226(13)
O5 0.1055(19) 0.1043(19) 0.0867(17) -0.0332(14) 0.0724(17) -0.0145(15)
O4 0.0675(14) 0.0964(17) 0.0348(11) 0.0043(11) 0.0206(10) 0.0198(12)
O3 0.121(2) 0.0531(14) 0.0734(16) -0.0175(12) 0.0443(15) -0.0231(14)
N1 0.114(2) 0.0412(15) 0.097(2) 0.0031(14) 0.069(2) -0.0042(16)
N2 0.111(3) 0.095(2) 0.126(3) -0.0032(19) 0.097(3) -0.0074(19)
N3 0.0531(14) 0.0448(13) 0.0443(13) 0.0027(10) 0.0222(11) 0.0096(11)
C11 0.0459(15) 0.0396(15) 0.0434(14) -0.0003(11) 0.0244(13) -0.0042(12)
C10 0.0405(14) 0.0389(15) 0.0394(14) 0.0009(11) 0.0203(12) -0.0028(12)
C9 0.0458(15) 0.0361(14) 0.0475(15) 0.0007(12) 0.0264(13) -0.0006(12)
C23 0.0465(15) 0.0368(14) 0.0389(14) 0.0006(11) 0.0233(12) -0.0019(12)
C13 0.0492(16) 0.0398(15) 0.0512(16) -0.0007(12) 0.0287(14) -0.0060(12)
C1 0.0419(15) 0.0375(15) 0.0426(15) 0.0033(11) 0.0233(12) 0.0026(12)
C17 0.0582(19) 0.067(2) 0.0419(16) 0.0026(15) 0.0163(15) 0.0153(16)
C22 0.0426(14) 0.0393(14) 0.0402(14) 0.0024(12) 0.0239(12) -0.0025(12)
C2 0.0482(16) 0.0405(15) 0.0500(16) -0.0005(12) 0.0296(14) -0.0030(13)
C16 0.0456(15) 0.0358(14) 0.0416(14) -0.0007(12) 0.0241(13) 0.0002(12)
C24 0.0596(18) 0.0471(18) 0.0452(16) -0.0028(14) 0.0238(15) 0.0057(15)
C21 0.0526(17) 0.0498(17) 0.0457(17) 0.0072(14) 0.0254(14) 0.0044(15)
C8 0.0523(17) 0.0456(17) 0.0653(19) 0.0018(14) 0.0362(16) 0.0023(14)
C15 0.0667(19) 0.0466(18) 0.0597(19) 0.0002(14) 0.0412(16) -0.0086(15)
C14 0.0629(19) 0.0518(18) 0.071(2) 0.0002(15) 0.0453(18) -0.0106(15)
C6 0.069(2) 0.0337(16) 0.070(2) 0.0013(14) 0.0368(17) -0.0017(14)
C12 0.0580(18) 0.0383(16) 0.0618(19) 0.0027(13) 0.0348(16) -0.0055(14)
C7 0.065(2) 0.0400(17) 0.071(2) -0.0001(14) 0.0400(17) 0.0074(14)
C3 0.067(2) 0.0538(19) 0.088(2) -0.0027(16) 0.0549(19) -0.0043(15)
C5 0.075(2) 0.0493(18) 0.098(3) 0.0035(18) 0.057(2) -0.0139(17)
C4 0.084(2) 0.067(2) 0.112(3) -0.003(2) 0.074(2) -0.017(2)
C19 0.113(3) 0.108(3) 0.065(2) 0.012(2) 0.013(2) 0.062(3)
C18 0.068(2) 0.113(3) 0.075(3) -0.005(2) 0.006(2) -0.015(2)
C20 0.102(3) 0.135(4) 0.050(2) 0.022(2) 0.034(2) 0.030(3)
C25 0.092(3) 0.168(4) 0.0374(19) 0.014(2) 0.0106(19) 0.036(3)
C26 0.176(5) 0.194(5) 0.127(4) -0.079(4) 0.109(4) -0.016(4)

loop_
_atom_type_symbol
_atom_type_description
_atom_type_scat_dispersion_real
_atom_type_scat_dispersion_imag
_atom_type_scat_source
C C 0.0033 0.0016 'International Tables Vol C Tables 4.2.6.8 and 6.1.1.4'
H H 0.0000 0.0000 'International Tables Vol C Tables 4.2.6.8 and 6.1.1.4'
N N 0.0061 0.0033 'International Tables Vol C Tables 4.2.6.8 and 6.1.1.4'
O O 0.0106 0.0060 'International Tables Vol C Tables 4.2.6.8 and 6.1.1.4'

loop_
_geom_angle_atom_site_label_1
_geom_angle_atom_site_label_2
_geom_angle_atom_site_label_3
_geom_angle
C16 O1 C1 109.73(17)
C24 O5 C26 114.4(3)
C21 O4 C25 116.9(3)
C16 N3 C17 122.7(2)
C12 C11 C2 123.7(2)
C12 C11 C9 123.2(2)
C2 C11 C9 113.1(2)
C13 C10 C9 128.0(2)
C13 C10 C1 123.5(2)
C9 C10 C1 108.1(2)
C8 C9 C11 118.6(2)
C8 C9 C10 134.5(2)
C11 C9 C10 106.9(2)
C22 C23 C16 109.6(2)
C22 C23 C24 128.9(2)
C16 C23 C24 121.4(2)
C10 C13 C15 123.9(2)
C10 C13 C14 121.6(2)
C15 C13 C14 114.5(2)
O1 C1 C2 111.73(19)
O1 C1 C22 103.61(18)
C2 C1 C22 112.45(19)
O1 C1 C10 109.89(18)
C2 C1 C10 102.49(19)
C22 C1 C10 116.9(2)
N3 C17 C18 110.3(3)
N3 C17 C19 106.0(2)
C18 C17 C19 109.1(3)
N3 C17 C20 110.1(3)
C18 C17 C20 111.6(3)
C19 C17 C20 109.6(3)
C23 C22 C21 129.8(2)
C23 C22 C1 109.2(2)
C21 C22 C1 121.0(2)
C3 C2 C11 119.8(2)
C3 C2 C1 131.3(2)
C11 C2 C1 108.9(2)
N3 C16 O1 126.8(2)
N3 C16 C23 125.7(2)
O1 C16 C23 107.5(2)
O3 C24 O5 125.8(3)
O3 C24 C23 122.9(3)
O5 C24 C23 111.2(3)
O2 C21 O4 126.0(3)
O2 C21 C22 122.6(3)
O4 C21 C22 111.4(2)
C9 C8 C7 118.9(3)
C9 C8 H8A 120.6
C7 C8 H8A 120.6
N1 C15 C13 177.6(3)
N2 C14 C13 178.8(4)
C7 C6 C12 120.8(3)
C7 C6 H6A 119.6
C12 C6 H6A 119.6
C11 C12 C6 116.3(3)
C11 C12 C5 115.5(3)
C6 C12 C5 128.2(3)
C6 C7 C8 122.3(3)
C6 C7 H7A 118.8
C8 C7 H7A 118.8
C2 C3 C4 117.7(3)
C2 C3 H3A 121.2
C4 C3 H3A 121.2
C4 C5 C12 120.5(3)
C4 C5 H5A 119.8
C12 C5 H5A 119.8
C5 C4 C3 122.9(3)
C5 C4 H4A 118.6
C3 C4 H4A 118.6
C17 C19 H19A 109.5
C17 C19 H19B 109.5
H19A C19 H19B 109.5
C17 C19 H19C 109.5
H19A C19 H19C 109.5
H19B C19 H19C 109.5
C17 C18 H18A 109.5
C17 C18 H18B 109.5
H18A C18 H18B 109.5
C17 C18 H18C 109.5
H18A C18 H18C 109.5
H18B C18 H18C 109.5
C17 C20 H20A 109.5
C17 C20 H20B 109.5
H20A C20 H20B 109.5
C17 C20 H20C 109.5
H20A C20 H20C 109.5
H20B C20 H20C 109.5
O4 C25 H25A 109.5
O4 C25 H25B 109.5
H25A C25 H25B 109.5
O4 C25 H25C 109.5
H25A C25 H25C 109.5
H25B C25 H25C 109.5
O5 C26 H26A 109.5
O5 C26 H26B 109.5
H26A C26 H26B 109.5
O5 C26 H26C 109.5
H26A C26 H26C 109.5
H26B C26 H26C 109.5

loop_
_geom_bond_atom_site_label_1
_geom_bond_atom_site_label_2
_geom_bond_distance
O1 C16 1.389(3)
O1 C1 1.442(3)
O2 C21 1.200(3)
O5 C24 1.304(3)
O5 C26 1.465(4)
O4 C21 1.312(3)
O4 C25 1.448(4)
O3 C24 1.182(3)
N1 C15 1.141(3)
N2 C14 1.132(3)
N3 C16 1.256(3)
N3 C17 1.483(3)
C11 C12 1.394(3)
C11 C2 1.395(3)
C11 C9 1.412(3)
C10 C13 1.342(3)
C10 C9 1.464(4)
C10 C1 1.552(3)
C9 C8 1.375(3)
C23 C22 1.325(3)
C23 C16 1.463(3)
C23 C24 1.483(4)
C13 C15 1.436(4)
C13 C14 1.445(4)
C1 C2 1.510(3)
C1 C22 1.517(3)
C17 C18 1.507(4)
C17 C19 1.510(4)
C17 C20 1.519(5)
C22 C21 1.479(4)
C2 C3 1.359(4)
C8 C7 1.399(4)
C8 H8A 0.9300
C6 C7 1.363(4)
C6 C12 1.410(4)
C6 H6A 0.9300
C12 C5 1.415(4)
C7 H7A 0.9300
C3 C4 1.410(4)
C3 H3A 0.9300
C5 C4 1.361(4)
C5 H5A 0.9300
C4 H4A 0.9300
C19 H19A 0.9600
C19 H19B 0.9600
C19 H19C 0.9600
C18 H18A 0.9600
C18 H18B 0.9600
C18 H18C 0.9600
C20 H20A 0.9600
C20 H20B 0.9600
C20 H20C 0.9600
C25 H25A 0.9600
C25 H25B 0.9600
C25 H25C 0.9600
C26 H26A 0.9600
C26 H26B 0.9600
C26 H26C 0.9600
